data_4027500
loop_
_publ_author_name
'Emilien Demory'
'Daniel Farran'
'Benoit Baptiste'
'Pierre Y. Chavant'
'V\'eronique Blandin'

_publ_contact_author_name
;
;
_publ_section_title
;
 Fast Pd- and Pd/Cu-Catalyzed Direct C-H Arylation of Cyclic Nitrones.
 Application to the Synthesis of Enantiopure Quaternary \a-Amino Esters
;
_journal_name_full 'Journal of Organic Chemistry'
_journal_page_first 7901
_journal_page_last 7912
_journal_paper_doi 10.1021/jo301114k
_journal_volume 77
_journal_year 2012
_chemical_absolute_configuration syn
_chemical_formula_moiety 'C16 H24 N2 O2, H2 O'
_chemical_formula_sum 'C16 H26 N2 O3'
_chemical_formula_weight 294.39
_space_group_crystal_system orthorhombic
_space_group_IT_number 19
_space_group_name_Hall 'P 2ac 2ab'
_space_group_name_H-M_alt 'P 21 21 21'
_symmetry_space_group_name_Hall 'P 2ac 2ab'
_symmetry_space_group_name_H-M 'P 21 21 21'
_atom_sites_solution_hydrogens geom
_atom_sites_solution_primary direct
_atom_sites_solution_secondary difmap
_audit_creation_date 2012-03-08
_audit_creation_method
;
  Olex2 1.1
  (compiled Sep 28 2011 20:36:17, GUI svn.r3906)
;
_cell_angle_alpha 90.00
_cell_angle_beta 90.00
_cell_angle_gamma 90.00
_cell_formula_units_Z 4
_cell_length_a 8.8980(18)
_cell_length_b 11.057(2)
_cell_length_c 16.775(3)
_cell_measurement_reflns_used 25
_cell_measurement_temperature 296
_cell_measurement_theta_max 22.10
_cell_measurement_theta_min 20.83
_cell_volume 1650.4(5)
_computing_cell_refinement 'CAD4 Express (Enraf Nonius, 1994)'
_computing_data_collection 'CAD4 Express (Enraf Nonius, 1994)'
_computing_data_reduction 'XCAD4 (Harms & Wocadlo, 1995)'
_computing_molecular_graphics
;
O. V. Dolomanov, L. J. Bourhis, R. J. Gildea, J. A. K. Howard and H. Puschmann,
OLEX2: a complete structure solution, refinement and analysis program.
J. Appl. Cryst. (2009). 42, 339-341.
;
_computing_publication_material
;
O. V. Dolomanov, L. J. Bourhis, R. J. Gildea, J. A. K. Howard and H. Puschmann,
OLEX2: a complete structure solution, refinement and analysis program.
J. Appl. Cryst. (2009). 42, 339-341.
;
_computing_structure_refinement
;
SHELXL, G.M. Sheldrick, Acta Cryst.
(2008). A64, 112-122
;
_computing_structure_solution
;
SHELXS, G.M. Sheldrick, Acta Cryst.
(2008). A64, 112-122
;
_diffrn_ambient_temperature 296
_diffrn_detector 'scintillation LiI'
_diffrn_detector_dtime 1.195
_diffrn_detector_type 'scintillation LiI'
_diffrn_measured_fraction_theta_full 1.000
_diffrn_measured_fraction_theta_max 1.000
_diffrn_measurement_device '\k-geometry diffractometer'
_diffrn_measurement_device_type 'Bruker-Enraf-Nonius MACH3'
_diffrn_measurement_method 'non-profiled \w/2\t scans'
_diffrn_orient_matrix_type
;
  x-axis points to radiation source
  the matrix is specified in reciprocal space
;
_diffrn_orient_matrix_UB_11 -0.087090
_diffrn_orient_matrix_UB_12 0.024252
_diffrn_orient_matrix_UB_13 0.034104
_diffrn_orient_matrix_UB_21 -0.060005
_diffrn_orient_matrix_UB_22 -0.068951
_diffrn_orient_matrix_UB_23 -0.021812
_diffrn_orient_matrix_UB_31 0.037933
_diffrn_orient_matrix_UB_32 -0.053281
_diffrn_orient_matrix_UB_33 0.043730
_diffrn_radiation_detector 'scintillation counter'
_diffrn_radiation_monochromator graphite
_diffrn_radiation_probe x-ray
_diffrn_radiation_type 'Cu K\a'
_diffrn_radiation_wavelength 1.54178
_diffrn_reflns_av_R_equivalents 0.0277
_diffrn_reflns_av_unetI/netI 0.0352
_diffrn_reflns_limit_h_max 11
_diffrn_reflns_limit_h_min -11
_diffrn_reflns_limit_k_max 13
_diffrn_reflns_limit_k_min 0
_diffrn_reflns_limit_l_max 20
_diffrn_reflns_limit_l_min 0
_diffrn_reflns_number 3570
_diffrn_reflns_theta_full 72.94
_diffrn_reflns_theta_max 72.94
_diffrn_reflns_theta_min 4.79
_diffrn_source 'Enraf Nonius FR590'
_diffrn_source_target Cu
_diffrn_source_type 'fine-focus sealed tube'
_diffrn_standards_decay_% 2
_diffrn_standards_interval_time 120
_diffrn_standards_number 2
_exptl_absorpt_coefficient_mu 0.658
_exptl_absorpt_correction_type none
_exptl_crystal_colour colourless
_exptl_crystal_density_diffrn 1.185
_exptl_crystal_description irregular
_exptl_crystal_F_000 640
_exptl_crystal_size_max 0.21
_exptl_crystal_size_mid 0.18
_exptl_crystal_size_min 0.18
_refine_diff_density_max 0.161
_refine_diff_density_min -0.198
_refine_diff_density_rms 0.035
_refine_ls_abs_structure_details 'Flack H D (1983), Acta Cryst. A39, 876-881'
_refine_ls_abs_structure_Flack 0.0(3)
_refine_ls_extinction_coef 0.0088(7)
_refine_ls_extinction_expression Fc^*^=kFc[1+0.001xFc^2^\l^3^/sin(2\q)]^-1/4^
_refine_ls_extinction_method SHELXL
_refine_ls_goodness_of_fit_ref 1.027
_refine_ls_hydrogen_treatment mixed
_refine_ls_matrix_type full
_refine_ls_number_parameters 203
_refine_ls_number_reflns 3294
_refine_ls_number_restraints 2
_refine_ls_restrained_S_all 1.028
_refine_ls_R_factor_all 0.0720
_refine_ls_R_factor_gt 0.0407
_refine_ls_shift/su_max 0.001
_refine_ls_shift/su_mean 0.000
_refine_ls_structure_factor_coef Fsqd
_refine_ls_weighting_details 'calc w=1/[\s^2^(Fo^2^)+(0.0641P)^2^+0.1253P] where P=(Fo^2^+2Fc^2^)/3'
_refine_ls_weighting_scheme calc
_refine_ls_wR_factor_gt 0.1023
_refine_ls_wR_factor_ref 0.1147
_reflns_number_gt 2486
_reflns_number_total 3294
_reflns_threshold_expression >2sigma(I)
_cod_data_source_file jo301114k_si_004.cif
_cod_data_source_block chavant1
_cod_original_cell_volume 1650.4(6)
_cod_database_code 4027500
_diffrn_standards_decay_corr_max 1.040
_diffrn_standards_decay_corr_min 0.961

loop_
_space_group_symop_id
_space_group_symop_operation_xyz
1 'x, y, z'
2 '-x+1/2, -y, z+1/2'
3 'x+1/2, -y+1/2, -z'
4 '-x, y+1/2, -z+1/2'

loop_
_atom_site_label
_atom_site_type_symbol
_atom_site_fract_x
_atom_site_fract_y
_atom_site_fract_z
_atom_site_U_iso_or_equiv
_atom_site_adp_type
_atom_site_occupancy
_atom_site_symmetry_multiplicity
_atom_site_calc_flag
_atom_site_refinement_flags
C4 C 0.6906(2) 0.5380(2) 0.24356(12) 0.0425(5) Uani 1 1 d .
C5 C 0.6690(2) 0.5366(2) 0.33390(11) 0.0366(5) Uani 1 1 d .
C17 C 0.7596(3) 0.1837(2) 0.43782(13) 0.0498(6) Uani 1 1 d .
C14 C 0.7027(2) 0.4127(2) 0.36946(11) 0.0379(5) Uani 1 1 d .
C18 C 0.8469(3) 0.2824(2) 0.45546(13) 0.0510(6) Uani 1 1 d .
H18 H 0.9266 0.2731 0.4908 0.061 Uiso 1 1 calc R
C7 C 0.9964(3) 0.7243(2) 0.29072(16) 0.0531(6) Uani 1 1 d .
H7 H 1.0200 0.7748 0.2444 0.064 Uiso 1 1 calc R
C19 C 0.8210(3) 0.3951(2) 0.42267(12) 0.0437(5) Uani 1 1 d .
H19 H 0.8829 0.4597 0.4362 0.052 Uiso 1 1 calc R
C15 C 0.6166(3) 0.3121(2) 0.35032(14) 0.0509(6) Uani 1 1 d .
H15 H 0.5385 0.3206 0.3139 0.061 Uiso 1 1 calc R
C16 C 0.6430(3) 0.2004(2) 0.38341(15) 0.0543(6) Uani 1 1 d .
H16 H 0.5825 0.1352 0.3693 0.065 Uiso 1 1 calc R
C11 C 0.8083(4) 0.6622(3) 0.14173(14) 0.0684(8) Uani 1 1 d .
H11A H 0.7602 0.6051 0.1070 0.103 Uiso 1 1 calc R
H11B H 0.9149 0.6602 0.1330 0.103 Uiso 1 1 calc R
H11C H 0.7709 0.7419 0.1308 0.103 Uiso 1 1 calc R
C2 C 0.8239(2) 0.7064(2) 0.29212(12) 0.0408(5) Uani 1 1 d .
C10 C 0.7402(3) 0.8264(2) 0.29017(15) 0.0548(6) Uani 1 1 d .
H10A H 0.6339 0.8115 0.2895 0.082 Uiso 1 1 calc R
H10B H 0.7682 0.8705 0.2432 0.082 Uiso 1 1 calc R
H10C H 0.7657 0.8728 0.3366 0.082 Uiso 1 1 calc R
C13 C 0.5057(2) 0.5737(2) 0.35001(14) 0.0486(6) Uani 1 1 d .
H13A H 0.4897 0.5797 0.4065 0.073 Uiso 1 1 calc R
H13B H 0.4392 0.5140 0.3281 0.073 Uiso 1 1 calc R
H13C H 0.4862 0.6506 0.3256 0.073 Uiso 1 1 calc R
C20 C 0.7857(4) 0.0641(2) 0.4779(2) 0.0804(10) Uani 1 1 d .
H20A H 0.8899 0.0427 0.4737 0.121 Uiso 1 1 calc R
H20B H 0.7255 0.0032 0.4525 0.121 Uiso 1 1 calc R
H20C H 0.7582 0.0699 0.5331 0.121 Uiso 1 1 calc R
C9 C 1.0805(3) 0.6060(3) 0.2805(2) 0.0760(9) Uani 1 1 d .
H9A H 1.0670 0.5569 0.3272 0.114 Uiso 1 1 calc R
H9B H 1.1855 0.6222 0.2731 0.114 Uiso 1 1 calc R
H9C H 1.0421 0.5638 0.2348 0.114 Uiso 1 1 calc R
C8 C 1.0531(4) 0.7913(3) 0.3647(2) 0.0823(10) Uani 1 1 d .
H8A H 1.0003 0.8666 0.3699 0.123 Uiso 1 1 calc R
H8B H 1.1588 0.8068 0.3593 0.123 Uiso 1 1 calc R
H8C H 1.0358 0.7426 0.4111 0.123 Uiso 1 1 calc R
N1 N 0.78304(19) 0.62587(17) 0.35946(9) 0.0373(4) Uani 1 1 d .
N3 N 0.7762(2) 0.63075(19) 0.22430(10) 0.0460(5) Uani 1 1 d .
O12 O 0.6308(2) 0.46612(17) 0.19699(9) 0.0580(5) Uani 1 1 d .
O6 O 0.72819(18) 0.69551(16) 0.42578(9) 0.0495(4) Uani 1 1 d .
H6 H 0.7846 0.6867 0.4640 0.074 Uiso 1 1 calc R
H21A H 0.518(3) 0.808(3) 0.440(2) 0.097(12) Uiso 1 1 d D
O21 O 0.4381(2) 0.85693(19) 0.45278(10) 0.0664(6) Uani 1 1 d D
H21B H 0.3973 0.9031 0.4061 0.140(17) Uiso 1 1 d RD

loop_
_atom_site_aniso_label
_atom_site_aniso_U_11
_atom_site_aniso_U_22
_atom_site_aniso_U_33
_atom_site_aniso_U_23
_atom_site_aniso_U_13
_atom_site_aniso_U_12
C4 0.0354(10) 0.0616(14) 0.0306(9) -0.0036(10) -0.0050(8) 0.0026(10)
C5 0.0305(9) 0.0503(12) 0.0291(9) -0.0005(8) -0.0018(7) -0.0036(9)
C17 0.0621(15) 0.0499(13) 0.0373(11) -0.0034(10) 0.0043(10) 0.0074(12)
C14 0.0340(10) 0.0510(12) 0.0286(9) -0.0005(9) 0.0002(8) -0.0005(9)
C18 0.0513(14) 0.0676(17) 0.0341(10) -0.0014(11) -0.0041(10) 0.0097(12)
C7 0.0371(11) 0.0667(16) 0.0554(14) 0.0152(13) -0.0005(11) -0.0097(11)
C19 0.0421(11) 0.0555(13) 0.0336(10) -0.0011(10) -0.0052(9) -0.0041(10)
C15 0.0433(12) 0.0613(15) 0.0480(13) -0.0014(11) -0.0106(10) -0.0051(11)
C16 0.0563(14) 0.0530(14) 0.0536(14) -0.0064(12) -0.0003(11) -0.0069(12)
C11 0.0774(18) 0.094(2) 0.0332(11) 0.0114(12) 0.0081(12) -0.0126(17)
C2 0.0352(10) 0.0521(12) 0.0350(10) 0.0041(10) -0.0029(8) -0.0036(9)
C10 0.0517(14) 0.0568(14) 0.0561(14) 0.0079(12) -0.0071(12) 0.0049(11)
C13 0.0330(10) 0.0626(15) 0.0501(13) 0.0023(11) 0.0015(9) 0.0000(10)
C20 0.112(3) 0.0583(17) 0.0711(19) 0.0029(15) -0.0046(19) 0.0128(19)
C9 0.0406(13) 0.095(2) 0.092(2) 0.0104(19) 0.0070(14) 0.0116(14)
C8 0.0586(17) 0.105(2) 0.083(2) 0.008(2) -0.0195(16) -0.0319(18)
N1 0.0348(8) 0.0492(10) 0.0277(8) -0.0032(7) -0.0004(6) -0.0029(8)
N3 0.0448(10) 0.0659(12) 0.0273(8) 0.0039(8) 0.0005(7) -0.0069(9)
O12 0.0636(11) 0.0749(12) 0.0355(8) -0.0093(8) -0.0098(7) -0.0102(9)
O6 0.0498(9) 0.0646(10) 0.0340(7) -0.0130(8) -0.0022(7) 0.0023(8)
O21 0.0729(13) 0.0855(14) 0.0408(9) 0.0058(10) 0.0113(9) 0.0163(11)

loop_
_atom_type_symbol
_atom_type_description
_atom_type_scat_dispersion_real
_atom_type_scat_dispersion_imag
_atom_type_scat_source
C C 0.0181 0.0091 'International Tables Vol C Tables 4.2.6.8 and 6.1.1.4'
H H 0.0000 0.0000 'International Tables Vol C Tables 4.2.6.8 and 6.1.1.4'
N N 0.0311 0.0180 'International Tables Vol C Tables 4.2.6.8 and 6.1.1.4'
O O 0.0492 0.0322 'International Tables Vol C Tables 4.2.6.8 and 6.1.1.4'

loop_
_geom_angle_atom_site_label_1
_geom_angle_atom_site_label_2
_geom_angle_atom_site_label_3
_geom_angle
N3 C4 C5 108.87(19)
O12 C4 C5 124.6(2)
O12 C4 N3 126.49(19)
C4 C5 C13 106.95(17)
C14 C5 C4 111.85(19)
C14 C5 C13 110.98(18)
N1 C5 C4 101.23(17)
N1 C5 C14 110.54(16)
N1 C5 C13 114.87(18)
C18 C17 C16 117.2(2)
C18 C17 C20 121.1(2)
C16 C17 C20 121.6(3)
C19 C14 C5 121.69(19)
C15 C14 C5 121.39(18)
C15 C14 C19 116.9(2)
C17 C18 H18 118.8
C17 C18 C19 122.5(2)
C19 C18 H18 118.8
C2 C7 H7 107.3
C9 C7 H7 107.3
C9 C7 C2 112.4(2)
C9 C7 C8 110.3(3)
C8 C7 H7 107.3
C8 C7 C2 112.1(2)
C14 C19 H19 119.8
C18 C19 C14 120.5(2)
C18 C19 H19 119.8
C14 C15 H15 118.9
C16 C15 C14 122.2(2)
C16 C15 H15 118.9
C17 C16 H16 119.7
C15 C16 C17 120.7(2)
C15 C16 H16 119.7
H11A C11 H11B 109.5
H11A C11 H11C 109.5
H11B C11 H11C 109.5
N3 C11 H11A 109.5
N3 C11 H11B 109.5
N3 C11 H11C 109.5
C10 C2 C7 111.95(19)
N1 C2 C7 109.34(17)
N1 C2 C10 114.82(18)
N3 C2 C7 110.24(19)
N3 C2 C10 109.70(18)
N3 C2 N1 100.16(16)
C2 C10 H10A 109.5
C2 C10 H10B 109.5
C2 C10 H10C 109.5
H10A C10 H10B 109.5
H10A C10 H10C 109.5
H10B C10 H10C 109.5
C5 C13 H13A 109.5
C5 C13 H13B 109.5
C5 C13 H13C 109.5
H13A C13 H13B 109.5
H13A C13 H13C 109.5
H13B C13 H13C 109.5
C17 C20 H20A 109.5
C17 C20 H20B 109.5
C17 C20 H20C 109.5
H20A C20 H20B 109.5
H20A C20 H20C 109.5
H20B C20 H20C 109.5
C7 C9 H9A 109.5
C7 C9 H9B 109.5
C7 C9 H9C 109.5
H9A C9 H9B 109.5
H9A C9 H9C 109.5
H9B C9 H9C 109.5
C7 C8 H8A 109.5
C7 C8 H8B 109.5
C7 C8 H8C 109.5
H8A C8 H8B 109.5
H8A C8 H8C 109.5
H8B C8 H8C 109.5
C5 N1 C2 110.35(15)
O6 N1 C5 110.40(15)
O6 N1 C2 110.52(16)
C4 N3 C11 122.2(2)
C4 N3 C2 114.76(16)
C11 N3 C2 122.8(2)
N1 O6 H6 109.5
H21A O21 H21B 113.9

loop_
_geom_bond_atom_site_label_1
_geom_bond_atom_site_label_2
_geom_bond_distance
C4 C5 1.528(3)
C4 N3 1.318(3)
C4 O12 1.234(3)
C5 C14 1.524(3)
C5 C13 1.533(3)
C5 N1 1.479(3)
C17 C18 1.372(4)
C17 C16 1.394(4)
C17 C20 1.502(4)
C14 C19 1.393(3)
C14 C15 1.388(3)
C18 H18 0.9300
C18 C19 1.381(3)
C7 H7 0.9800
C7 C2 1.548(3)
C7 C9 1.517(4)
C7 C8 1.530(4)
C19 H19 0.9300
C15 H15 0.9300
C15 C16 1.375(4)
C16 H16 0.9300
C11 H11A 0.9600
C11 H11B 0.9600
C11 H11C 0.9600
C11 N3 1.456(3)
C2 C10 1.521(3)
C2 N1 1.484(3)
C2 N3 1.475(3)
C10 H10A 0.9600
C10 H10B 0.9600
C10 H10C 0.9600
C13 H13A 0.9600
C13 H13B 0.9600
C13 H13C 0.9600
C20 H20A 0.9600
C20 H20B 0.9600
C20 H20C 0.9600
C9 H9A 0.9600
C9 H9B 0.9600
C9 H9C 0.9600
C8 H8A 0.9600
C8 H8B 0.9600
C8 H8C 0.9600
N1 O6 1.438(2)
O6 H6 0.8200
O21 H21A 0.919(18)
O21 H21B 1.0030

loop_
_geom_hbond_atom_site_label_D
_geom_hbond_atom_site_label_H
_geom_hbond_atom_site_label_A
_geom_hbond_distance_DH
_geom_hbond_distance_HA
_geom_hbond_distance_DA
_geom_hbond_angle_DHA
_geom_hbond_site_symmetry_A
O6 H6 O21 0.82 2.01 2.824(2) 170.6 3_566
O21 H21A O6 0.919(18) 2.258(19) 3.171(3) 172(3) .
O21 H21B O12 1.00 1.88 2.854(2) 162.7 4_655
